data_4109941
loop_
_publ_author_name
'Zhong-Lin Lu'
'C. Tony Liu'
'Alexei A. Neverov'
'R. Stan Brown'

_publ_section_title
;
 Rapid Three-Step Cleavage of RNA and DNA Model Systems Promoted by a
 Dinuclear Cu(II) Complex in Methanol. Energetic Origins of the Catalytic
 Efficacy
;
_journal_name_full 'Journal of the American Chemical Society'
_journal_page_first 11642
_journal_page_last 11652
_journal_paper_doi 10.1021/ja073780l
_journal_volume 129
_journal_year 2007
_chemical_formula_sum 'C37 H59 Cu2 F6 N6 O11 P S2'
_space_group_IT_number 2
_symmetry_cell_setting triclinic
_symmetry_Int_Tables_number 2
_symmetry_space_group_name_Hall '-P 1'
_symmetry_space_group_name_H-M 'P -1'
_cell_angle_alpha 77.490(2)
_cell_angle_beta 70.893(3)
_cell_angle_gamma 73.312(3)
_cell_formula_units_Z 2
_cell_length_a 11.8724(16)
_cell_length_b 14.0342(17)
_cell_length_c 15.446(2)
_cell_volume 2307.9(5)
_cod_data_source_file ja073780lsi20070606_025636.cif
_cod_data_source_block rs33
_cod_original_cell_volume 2307.93
_cod_original_formula_sum 'C37 H59 N6 O11 P F6 S2 Cu2'
_cod_database_code 4109941

loop_
_symmetry_equiv_pos_site_id
_symmetry_equiv_pos_as_xyz
1 x,y,z
2 -x,-y,-z

loop_
_atom_site_aniso_label
_atom_site_aniso_U_11
_atom_site_aniso_U_22
_atom_site_aniso_U_33
_atom_site_aniso_U_23
_atom_site_aniso_U_13
_atom_site_aniso_U_12
P1 0.02540 0.02410 0.01840 -0.00560 -0.00780 -0.00170
Cu1 0.02220 0.02810 0.01520 -0.00572 -0.00573 -0.00350
Cu2 0.02340 0.02710 0.01370 -0.00307 -0.00594 -0.00326
O1 0.03140 0.03140 0.03460 -0.00130 -0.01510 -0.00580
O2 0.03970 0.02440 0.02300 -0.00140 -0.01260 -0.00950
O3 0.03780 0.03310 0.01740 -0.00730 -0.00800 0.00960
O4 0.02450 0.02750 0.01740 -0.00140 -0.00600 -0.00500
O5 0.01970 0.04050 0.01660 -0.00670 -0.00490 -0.00160
N1 0.03490 0.02630 0.01970 -0.00400 -0.01110 -0.00350
N2 0.02240 0.03880 0.01750 -0.00670 -0.00690 -0.00650
N3 0.01820 0.03030 0.02010 -0.00580 -0.00580 -0.00240
N4 0.03820 0.02450 0.01850 -0.00080 -0.00940 -0.00210
N5 0.02710 0.04760 0.01600 -0.00600 -0.00460 -0.00620
N6 0.02590 0.03230 0.01750 -0.00260 -0.00720 -0.00390
C1 0.04200 0.02700 0.02460 -0.01020 -0.00980 -0.00200
C2 0.03300 0.04300 0.02320 -0.01300 -0.00750 0.00830
C3 0.02260 0.05000 0.02370 -0.01110 -0.00480 0.00000
C4 0.03300 0.04200 0.02410 -0.00260 -0.00600 -0.01880
C5 0.04100 0.03000 0.01900 -0.00250 -0.00490 -0.01200
C6 0.03600 0.03200 0.02000 0.00150 -0.01430 -0.00290
C7 0.02400 0.04900 0.02930 -0.00820 -0.01220 -0.00670
C8 0.02700 0.05300 0.03200 -0.00790 -0.00800 -0.01640
C9 0.04400 0.03700 0.02900 0.00000 -0.01090 -0.02060
C10 0.04500 0.02480 0.02470 -0.00310 -0.01010 -0.00180
C11 0.03600 0.02410 0.02160 -0.00320 -0.00600 -0.00580
C12 0.04900 0.02600 0.02900 -0.00230 -0.01430 -0.00370
C13 0.05100 0.02900 0.02420 -0.00040 -0.01770 0.00100
C14 0.03400 0.04200 0.03900 -0.01070 -0.01580 0.01010
C15 0.02800 0.05900 0.02900 -0.00380 -0.01780 -0.00020
C16 0.04000 0.05300 0.02600 0.00360 -0.01400 -0.02260
C17 0.05000 0.04100 0.03400 -0.00610 -0.01480 -0.01800
C18 0.04500 0.03200 0.02240 -0.00890 -0.01190 -0.00410
C19 0.02570 0.05100 0.01920 -0.01190 -0.00170 -0.00390
C20 0.04500 0.05100 0.01390 -0.00120 0.00300 -0.01920
C21 0.04800 0.03100 0.02640 0.00480 -0.01010 -0.01510
C22 0.03200 0.04000 0.03900 -0.01050 -0.00600 -0.00350
C23 0.02500 0.04500 0.02890 -0.00520 -0.00780 -0.00810
C24 0.04100 0.04400 0.03600 -0.00490 -0.00760 -0.01370
C25 0.05500 0.04500 0.05100 -0.01000 -0.01000 -0.00700
C26 0.06300 0.03800 0.06500 0.00900 -0.02600 -0.01600
C27 0.08800 0.08200 0.03600 0.01300 -0.02100 -0.04400
C28 0.08200 0.07100 0.03600 -0.01200 -0.01100 -0.03800
C29 0.03900 0.02800 0.02900 0.00020 -0.01280 -0.00400
C30 0.04100 0.02900 0.01740 -0.00190 -0.00220 -0.01250
C31 0.07300 0.03400 0.03800 -0.00190 -0.01800 -0.00500
C32 0.12200 0.02400 0.05300 0.00000 -0.02200 -0.01500
C33 0.12200 0.05300 0.03700 -0.00100 -0.01600 -0.05100
C34 0.06400 0.06900 0.03400 -0.00500 -0.00300 -0.04600
C35 0.04100 0.04500 0.03100 -0.01050 -0.00100 -0.01700
S1 0.03690 0.03440 0.02370 -0.00650 -0.00970 -0.00310
O6 0.06600 0.07000 0.08900 -0.00870 -0.01280 -0.03540
O7 0.04850 0.05800 0.02620 -0.01090 -0.01390 0.00580
O8 0.05940 0.05810 0.02960 -0.01210 -0.02300 0.00850
C36 0.06600 0.04100 0.03600 -0.00700 -0.01800 0.00100
F1 0.13100 0.04780 0.13200 -0.00350 -0.04100 -0.03360
F2 0.10800 0.08300 0.04390 -0.03480 -0.02430 0.04550
F3 0.09400 0.07550 0.05690 -0.02510 -0.05020 0.03650
S2 0.03070 0.04520 0.04010 -0.01630 -0.01140 0.00250
O9 0.07500 0.08400 0.04750 0.00520 -0.02320 -0.01950
O10 0.03620 0.11200 0.05100 -0.01580 0.00400 0.00330
O11 0.07200 0.06700 0.10400 -0.03800 -0.05600 0.00560
C37 0.03800 0.05200 0.12200 -0.02100 -0.02700 -0.00700
F4 0.13700 0.05500 0.19900 0.02800 -0.07700 -0.01000
F5 0.09800 0.10300 0.32700 -0.13100 -0.10300 0.01000
F6 0.04330 0.09000 0.18200 -0.07100 -0.00100 0.00680

loop_
_atom_site_label
_atom_site_type_symbol
_atom_site_fract_x
_atom_site_fract_y
_atom_site_fract_z
_atom_site_U_iso_or_equiv
P1 P 0.57246(8) 0.95029(6) 0.23372(6) 0.02269
Cu1 Cu 0.78092(3) 0.83502(3) 0.07588(3) 0.02180
Cu2 Cu 0.78391(3) 0.81808(3) 0.31629(2) 0.02176
O1 O 0.4356(2) 0.95470(17) 0.23974(16) 0.03187
O2 O 0.5697(2) 1.05282(16) 0.26226(15) 0.02795
O3 O 0.6415(2) 0.94469(17) 0.13454(14) 0.00960
O4 O 0.61415(19) 0.86994(16) 0.30546(14) 0.02363
O5 O 0.8428(3) 0.8104(2) 0.18268(17) 0.02640
N1 N 0.7687(3) 0.6798(2) 0.07293(18) 0.02678
N2 N 0.9472(2) 0.8457(2) -0.01882(17) 0.02560
H2C H 1.0022 0.8347 0.0155 0.03100
N3 N 0.7102(2) 0.8761(2) -0.03285(17) 0.02311
H3C H 0.7602 0.8354 -0.0777 0.02800
N4 N 0.7716(3) 0.6615(2) 0.38642(18) 0.02822
N5 N 0.9512(2) 0.8208(2) 0.32010(18) 0.03090
H5C H 1.0036 0.8078 0.2621 0.03700
N6 N 0.7198(2) 0.8583(2) 0.44667(17) 0.02573
H6C H 0.7745 0.8192 0.4793 0.03100
C1 C 0.8596(3) 0.6437(3) -0.0135(2) 0.03136
H1A H 0.8256 0.6756 -0.0662 0.03800
H1B H 0.8697 0.5703 -0.0082 0.03800
C2 C 0.9860(3) 0.6650(3) -0.0352(2) 0.03558
H2A H 1.0075 0.6537 0.0236 0.04300
H2B H 1.0466 0.6154 -0.0745 0.04300
C3 C 0.9993(3) 0.7687(3) -0.0831(2) 0.03342
H3A H 1.0873 0.7670 -0.1127 0.04000
H3B H 0.9575 0.7884 -0.1324 0.04000
C4 C 0.9391(3) 0.9499(3) -0.0664(2) 0.03167
H4A H 1.0217 0.9558 -0.1067 0.03800
H4B H 0.9141 0.9957 -0.0194 0.03800
C5 C 0.8499(3) 0.9846(3) -0.1250(2) 0.03024
H5A H 0.8516 1.0544 -0.1544 0.03600
H5B H 0.8785 0.9421 -0.1751 0.03600
C6 C 0.7187(3) 0.9808(3) -0.0722(2) 0.02965
H6A H 0.6888 1.0228 -0.0217 0.03600
H6B H 0.6660 1.0082 -0.1143 0.03600
C7 C 0.5862(3) 0.8586(3) -0.0077(2) 0.03286
H7A H 0.5447 0.8977 -0.0548 0.04000
H7B H 0.5377 0.8823 0.0525 0.04000
C8 C 0.5915(3) 0.7487(3) -0.0012(2) 0.03554
H8A H 0.6425 0.7260 -0.0613 0.04300
H8B H 0.5076 0.7414 0.0085 0.04300
C9 C 0.6424(3) 0.6786(3) 0.0751(2) 0.03481
H9A H 0.5859 0.6963 0.1356 0.04200
H9B H 0.6420 0.6091 0.0715 0.04200
C10 C 0.8024(3) 0.6078(3) 0.1517(2) 0.03289
H10A H 0.8887 0.6043 0.1470 0.03900
H10B H 0.7978 0.5402 0.1458 0.03900
C11 C 0.7218(3) 0.6339(3) 0.2478(2) 0.02804
H11A H 0.6915 0.7076 0.2454 0.03300
H11B H 0.6500 0.6037 0.2673 0.03300
C12 C 0.7963(4) 0.5938(3) 0.3176(2) 0.03519
H12A H 0.7787 0.5287 0.3508 0.04300
H12B H 0.8846 0.5813 0.2834 0.04300
C13 C 0.8638(3) 0.6200(3) 0.4391(2) 0.03575
H13A H 0.8723 0.5465 0.4549 0.04300
H13B H 0.8326 0.6489 0.4979 0.04300
C14 C 0.9901(3) 0.6399(3) 0.3884(3) 0.04028
H14A H 1.0560 0.5898 0.3589 0.04900
C15 C 1.0053(3) 0.7430(3) 0.3876(2) 0.03875
H15A H 0.9658 0.7627 0.4503 0.04700
H15B H 1.0938 0.7406 0.3720 0.04700
C16 C 0.9520(3) 0.9246(3) 0.3272(2) 0.03737
H16A H 0.9322 0.9698 0.2726 0.04500
H16B H 1.0360 0.9256 0.3249 0.04500
C17 C 0.8628(3) 0.9664(3) 0.4144(2) 0.03916
H17A H 0.8918 0.9283 0.4681 0.04700
H17B H 0.8660 1.0370 0.4099 0.04700
C18 C 0.7309(3) 0.9632(3) 0.4337(2) 0.03277
H18A H 0.6808 0.9943 0.4902 0.03900
H18B H 0.6994 1.0023 0.3815 0.03900
C19 C 0.5972(3) 0.8413(3) 0.4998(2) 0.03311
H19A H 0.5393 0.8722 0.4622 0.04000
H19B H 0.5671 0.8740 0.5565 0.04000
C20 C 0.6015(3) 0.7305(3) 0.5260(2) 0.03829
H20A H 0.5785 0.7017 0.5890 0.04600
C21 C 0.6444(3) 0.6662(3) 0.4476(2) 0.03538
H21A H 0.6373 0.5969 0.4753 0.04200
H21B H 0.5876 0.6922 0.4086 0.04200
C22 C 0.3470(3) 0.9399(3) 0.3269(3) 0.03828
H22A H 0.2652 0.9806 0.3228 0.04600
H22B H 0.3677 0.9634 0.3745 0.04600
C23 C 0.3419(3) 0.8316(3) 0.3559(2) 0.03292
C24 C 0.3630(3) 0.7710(3) 0.2921(3) 0.04044
H24A H 0.3818 0.7977 0.2284 0.04800
C25 C 0.3579(4) 0.6718(3) 0.3172(3) 0.05208
H25A H 0.3726 0.6309 0.2712 0.06200
C26 C 0.3317(4) 0.6323(3) 0.4084(3) 0.05502
H26A H 0.3303 0.5633 0.4256 0.06600
C27 C 0.3075(5) 0.6911(4) 0.4752(3) 0.06592
H27A H 0.2873 0.6640 0.5388 0.07900
C28 C 0.3129(4) 0.7914(4) 0.4487(3) 0.05927
H28A H 0.2967 0.8328 0.4946 0.07100
C29 C 0.5426(3) 1.1467(2) 0.2028(2) 0.03270
H29A H 0.4536 1.1675 0.2089 0.03900
H29B H 0.5870 1.1379 0.1375 0.03900
C30 C 0.5812(3) 1.2253(3) 0.2304(2) 0.02993
C31 C 0.5151(4) 1.3231(3) 0.2250(3) 0.04990
H31A H 0.4419 1.3406 0.2067 0.06000
C32 C 0.5555(6) 1.3968(3) 0.2464(3) 0.06836
H32A H 0.5102 1.4647 0.2420 0.08200
C33 C 0.6603(6) 1.3714(4) 0.2735(3) 0.06646
H33A H 0.6875 1.4220 0.2878 0.08000
C34 C 0.7249(4) 1.2763(4) 0.2801(3) 0.05207
H34A H 0.7967 1.2594 0.3002 0.06200
C35 C 0.6875(4) 1.2027(3) 0.2578(2) 0.03895
H35A H 0.7350 1.1355 0.2613 0.04700
H1H H 0.896(3) 0.785(3) 0.175(3) 0.02200
S1 S 0.85927(8) 0.78957(7) -0.31203(6) 0.03212
O6 O 0.9564(3) 0.8391(3) -0.3382(2) 0.07339
O7 O 0.7835(2) 0.7960(2) -0.21863(17) 0.04656
O8 O 0.7948(3) 0.8036(2) -0.37891(17) 0.05029
C36 C 0.9381(4) 0.6591(3) -0.3095(3) 0.04945
F1 F 0.8621(3) 0.6003(2) -0.2850(3) 0.10129
F2 F 1.0128(3) 0.6379(2) -0.39059(17) 0.08825
F3 F 1.0052(3) 0.6303(2) -0.25032(18) 0.07791
S2 S 1.21856(9) 0.73118(8) 0.08334(7) 0.03911
O9 O 1.2137(3) 0.7813(3) -0.0061(2) 0.06946
O10 O 1.1010(3) 0.7228(3) 0.1431(2) 0.07432
O11 O 1.2943(3) 0.7599(2) 0.1216(2) 0.07363
C37 C 1.2946(4) 0.6036(4) 0.0655(4) 0.06885
F4 F 1.3042(4) 0.5470(3) 0.1434(3) 0.13297
F5 F 1.2401(3) 0.5643(3) 0.0283(4) 0.15596
F6 F 1.4085(3) 0.5975(2) 0.0114(3) 0.10933
